data_7023237
loop_
_publ_author_name
'Zhou, Xin-Hui'
'Li, Liang'
'Li, Hong-Hui'
'Li, Ao'
'Yang, Tao'
'Huang, Wei'

_publ_section_title
;
 A flexible Eu(III)-based metal-organic framework: turn-off luminescent
 sensor for the detection of Fe(III) and picric acid.
;
_journal_issue 34
_journal_name_full 'Dalton transactions (Cambridge, England : 2003)'
_journal_page_first 12403
_journal_page_last 12409
_journal_paper_doi 10.1039/c3dt51081f
_journal_volume 42
_journal_year 2013
_chemical_formula_sum 'C36 H40 Eu2 O19'
_chemical_formula_weight 1080.60
_chemical_name_systematic
;
?
;
_space_group_IT_number 52
_symmetry_cell_setting orthorhombic
_symmetry_space_group_name_Hall '-P 2a 2bc'
_symmetry_space_group_name_H-M 'P n n a'
_atom_sites_solution_hydrogens geom
_atom_sites_solution_primary direct
_atom_sites_solution_secondary difmap
_audit_creation_method SHELXL-97
_cell_angle_alpha 90.00
_cell_angle_beta 90.00
_cell_angle_gamma 90.00
_cell_formula_units_Z 2
_cell_length_a 10.4385(14)
_cell_length_b 27.184(2)
_cell_length_c 9.3482(9)
_cell_measurement_reflns_used 1985
_cell_measurement_temperature 293(2)
_cell_measurement_theta_max 22.4
_cell_measurement_theta_min 2.1
_cell_volume 2652.6(5)
_computing_cell_refinement SMART
_computing_data_collection 'SMART (Bruker, 2000)'
_computing_data_reduction 'SAINT (Bruker, 2000)'
_computing_molecular_graphics 'DIAMOND (Brandenburg, 2008)'
_computing_publication_material SHELXTL
_computing_structure_refinement SHELXTL
_computing_structure_solution 'SHELXTL (Bruker, 2000)'
_diffrn_ambient_temperature 291(2)
_diffrn_measured_fraction_theta_full 0.999
_diffrn_measured_fraction_theta_max 0.999
_diffrn_measurement_device_type 'Bruker Smart Apex CCD'
_diffrn_measurement_method 'phi and omega scans'
_diffrn_radiation_monochromator graphite
_diffrn_radiation_source 'fine-focus sealed tube'
_diffrn_radiation_type MoK\a
_diffrn_radiation_wavelength 0.71073
_diffrn_reflns_av_R_equivalents 0.0612
_diffrn_reflns_av_sigmaI/netI 0.0586
_diffrn_reflns_limit_h_max 12
_diffrn_reflns_limit_h_min -11
_diffrn_reflns_limit_k_max 32
_diffrn_reflns_limit_k_min -30
_diffrn_reflns_limit_l_max 11
_diffrn_reflns_limit_l_min -9
_diffrn_reflns_number 8916
_diffrn_reflns_theta_full 24.99
_diffrn_reflns_theta_max 24.99
_diffrn_reflns_theta_min 2.93
_exptl_absorpt_coefficient_mu 2.402
_exptl_absorpt_correction_T_max 0.7615
_exptl_absorpt_correction_T_min 0.7297
_exptl_absorpt_correction_type multi-scan
_exptl_absorpt_process_details 'SADABS; Bruker, 2000'
_exptl_crystal_colour colorless
_exptl_crystal_density_diffrn 1.353
_exptl_crystal_density_method 'not measured'
_exptl_crystal_description block
_exptl_crystal_F_000 1068
_exptl_crystal_size_max 0.14
_exptl_crystal_size_mid 0.13
_exptl_crystal_size_min 0.12
_refine_diff_density_max 2.421
_refine_diff_density_min -0.849
_refine_diff_density_rms 0.219
_refine_ls_extinction_method none
_refine_ls_goodness_of_fit_ref 1.075
_refine_ls_hydrogen_treatment constr
_refine_ls_matrix_type full
_refine_ls_number_parameters 146
_refine_ls_number_reflns 2346
_refine_ls_number_restraints 47
_refine_ls_restrained_S_all 1.103
_refine_ls_R_factor_all 0.1126
_refine_ls_R_factor_gt 0.0774
_refine_ls_shift/su_max 0.006
_refine_ls_shift/su_mean 0.000
_refine_ls_structure_factor_coef Fsqd
_refine_ls_weighting_details 'calc w=1/[\s^2^(Fo^2^)+(0.1039P)^2^+35.1540P] where P=(Fo^2^+2Fc^2^)/3'
_refine_ls_weighting_scheme calc
_refine_ls_wR_factor_gt 0.2045
_refine_ls_wR_factor_ref 0.2317
_reflns_number_gt 1502
_reflns_number_total 2346
_reflns_threshold_expression >2sigma(I)
_cod_data_source_file c3dt51081f.txt
_cod_data_source_block exp_466
_cod_depositor_comments
;
The following automatic conversions were performed:

'_symmetry_cell_setting' value 'Orthorhombic' changed to
'orthorhombic' according to
/home/saulius/struct/CIF-dictionaries/cif_core.dic dictionary named
'cif_core.dic' version 2.4.2 from 2011-04-26.

Automatic conversion script
Id: cif_fix_values 1891 2012-01-12 08:04:46Z andrius 
;
_cod_original_sg_symbol_H-M Pnna
_cod_database_code 7023237

loop_
_symmetry_equiv_pos_as_xyz
'x, y, z'
'-x+1/2, -y, z'
'x, -y+1/2, -z+1/2'
'-x+1/2, y+1/2, -z+1/2'
'-x, -y, -z'
'x-1/2, y, -z'
'-x, y-1/2, z-1/2'
'x-1/2, -y-1/2, z-1/2'

loop_
_atom_site_label
_atom_site_type_symbol
_atom_site_fract_x
_atom_site_fract_y
_atom_site_fract_z
_atom_site_U_iso_or_equiv
_atom_site_adp_type
_atom_site_occupancy
_atom_site_symmetry_multiplicity
_atom_site_calc_flag
_atom_site_refinement_flags
_atom_site_disorder_assembly
_atom_site_disorder_group
Eu1 Eu 0.7500 0.0000 0.02597(9) 0.0380(4) Uani 1 2 d SU . .
C1 C 0.5003(14) 0.0781(5) 0.0756(18) 0.050(3) Uani 1 1 d U . .
C2 C 0.4720(14) 0.1303(4) 0.1242(14) 0.044(3) Uani 1 1 d U A .
C3 C 0.5719(16) 0.1634(5) 0.156(2) 0.078(6) Uani 1 1 d . . .
H3 H 0.6569 0.1543 0.1428 0.093 Uiso 1 1 calc R A .
C4 C 0.3470(15) 0.1456(4) 0.1413(16) 0.053(4) Uani 1 1 d . . .
H4 H 0.2804 0.1242 0.1188 0.064 Uiso 1 1 calc R A .
C5 C 0.3190(14) 0.1928(4) 0.1920(16) 0.050(3) Uani 1 1 d . A .
H5 H 0.2346 0.2028 0.2047 0.060 Uiso 1 1 calc R . .
C6 C 0.4208(14) 0.2246(4) 0.2232(16) 0.052(4) Uani 1 1 d . . .
C7 C 0.5415(14) 0.2093(5) 0.208(2) 0.068(5) Uani 1 1 d . A .
C8 C 0.639(3) 0.2500 0.2500 0.079(7) Uani 1 2 d SU . .
C9 C 0.714(3) 0.2647(10) 0.118(3) 0.135(10) Uani 1 1 d U A .
H9A H 0.7525 0.2359 0.0761 0.202 Uiso 1 1 d R . .
H9B H 0.7800 0.2875 0.1446 0.202 Uiso 1 1 d R . .
H9C H 0.6582 0.2799 0.0491 0.202 Uiso 1 1 d R . .
O1 O 0.6132(12) 0.0669(3) 0.0664(14) 0.075(3) Uani 1 1 d U A .
O2 O 0.4125(10) 0.0518(3) 0.0452(14) 0.073(4) Uani 1 1 d . . .
O3W O 0.8070(12) -0.0269(4) -0.2329(16) 0.180(10) Uani 1 1 d D A .
H3WA H 0.8343 -0.0560 -0.2458 0.216 Uiso 1 1 d R . .
H3WB H 0.8379 -0.0054 -0.2890 0.216 Uiso 1 1 d R . .
O6W O 0.535(7) 0.265(3) 0.856(8) 0.16(3) Uani 0.25 1 d PU . .
H6WA H 0.5444 0.2964 0.8481 0.190 Uiso 0.25 1 d PR . .
H6WB H 0.5172 0.2535 0.9373 0.190 Uiso 0.25 1 d PR . .
O4W O 0.8530(16) 0.0361(6) 0.2350(17) 0.122(5) Uani 0.50 1 d P A 1
H4WA H 0.9164 0.0552 0.2217 0.146 Uiso 0.50 1 d PR A 1
H4WB H 0.8549 0.0194 0.3118 0.146 Uiso 0.50 1 d PR A 1
O4 O 0.8530(16) 0.0361(6) 0.2350(17) 0.122(5) Uani 0.50 1 d PDU A 2
C10 C 0.926(3) 0.0540(12) 0.327(4) 0.105(10) Uani 0.50 1 d PDU A 2
H10 H 0.9900 0.0323 0.3558 0.127 Uiso 0.50 1 calc PR A 2
O5 O 0.933(3) 0.0949(12) 0.388(3) 0.139(14) Uani 0.50 1 d PD A 2

loop_
_atom_site_aniso_label
_atom_site_aniso_U_11
_atom_site_aniso_U_22
_atom_site_aniso_U_33
_atom_site_aniso_U_23
_atom_site_aniso_U_13
_atom_site_aniso_U_12
Eu1 0.0489(6) 0.0149(5) 0.0502(6) 0.000 0.000 0.0010(4)
C1 0.058(8) 0.020(6) 0.073(9) -0.016(6) -0.004(8) -0.004(5)
C2 0.054(9) 0.018(6) 0.061(8) -0.016(5) -0.006(7) -0.003(5)
C3 0.049(10) 0.034(8) 0.150(17) -0.049(9) 0.003(10) 0.000(7)
C4 0.057(10) 0.030(6) 0.073(9) -0.016(6) -0.009(8) -0.004(6)
C5 0.043(9) 0.026(6) 0.080(10) -0.014(6) -0.002(8) -0.001(6)
C6 0.060(10) 0.025(6) 0.070(9) -0.026(6) 0.003(8) -0.004(6)
C7 0.040(8) 0.026(7) 0.138(15) -0.042(8) -0.006(9) 0.007(6)
C8 0.084(11) 0.061(9) 0.093(11) -0.021(8) 0.000 0.000
C9 0.137(13) 0.116(12) 0.151(13) -0.031(9) 0.012(9) -0.015(9)
O1 0.067(6) 0.036(5) 0.122(7) -0.035(5) -0.003(6) 0.004(4)
O2 0.047(7) 0.029(5) 0.144(11) -0.042(6) 0.005(7) 0.001(5)
O3W 0.26(2) 0.123(13) 0.155(15) -0.104(11) 0.137(17) -0.096(15)
O6W 0.16(3) 0.16(3) 0.16(3) 0.008(10) 0.002(10) 0.001(10)
O4W 0.125(6) 0.126(6) 0.114(6) -0.018(5) -0.015(4) -0.017(5)
O4 0.125(6) 0.126(6) 0.114(6) -0.018(5) -0.015(4) -0.017(5)
C10 0.100(13) 0.119(14) 0.098(12) -0.008(9) -0.011(9) -0.015(10)
O5 0.10(2) 0.22(4) 0.10(2) -0.07(2) 0.015(18) -0.09(2)

loop_
_atom_type_symbol
_atom_type_description
_atom_type_scat_dispersion_real
_atom_type_scat_dispersion_imag
_atom_type_scat_source
C C 0.0033 0.0016 'International Tables Vol C Tables 4.2.6.8 and 6.1.1.4'
Eu Eu -0.1578 3.6682 'International Tables Vol C Tables 4.2.6.8 and 6.1.1.4'
O O 0.0106 0.0060 'International Tables Vol C Tables 4.2.6.8 and 6.1.1.4'
H H 0.0000 0.0000 'International Tables Vol C Tables 4.2.6.8 and 6.1.1.4'

loop_
_geom_angle_atom_site_label_1
_geom_angle_atom_site_label_2
_geom_angle_atom_site_label_3
_geom_angle
_geom_angle_site_symmetry_1
_geom_angle_site_symmetry_3
O2 Eu1 O2 146.4(6) 5_655 6_655
O2 Eu1 O1 91.2(4) 5_655 2_655
O2 Eu1 O1 94.1(4) 6_655 2_655
O2 Eu1 O1 94.1(4) 5_655 .
O2 Eu1 O1 91.2(4) 6_655 .
O1 Eu1 O1 161.4(6) 2_655 .
O2 Eu1 O4W 143.4(5) 5_655 .
O2 Eu1 O4W 70.1(5) 6_655 .
O1 Eu1 O4W 85.1(5) 2_655 .
O1 Eu1 O4W 80.0(5) . .
O2 Eu1 O4 70.1(5) 5_655 2_655
O2 Eu1 O4 143.4(5) 6_655 2_655
O1 Eu1 O4 80.0(5) 2_655 2_655
O1 Eu1 O4 85.1(5) . 2_655
O4W Eu1 O4 73.4(8) . 2_655
O2 Eu1 O4W 70.1(5) 5_655 2_655
O2 Eu1 O4W 143.4(5) 6_655 2_655
O1 Eu1 O4W 80.0(5) 2_655 2_655
O1 Eu1 O4W 85.1(5) . 2_655
O4W Eu1 O4W 73.4(8) . 2_655
O4 Eu1 O4W 0.0(10) 2_655 2_655
O2 Eu1 O3W 74.2(4) 5_655 .
O2 Eu1 O3W 74.6(5) 6_655 .
O1 Eu1 O3W 78.0(4) 2_655 .
O1 Eu1 O3W 120.6(4) . .
O4W Eu1 O3W 139.4(5) . .
O4 Eu1 O3W 137.3(5) 2_655 .
O4W Eu1 O3W 137.3(5) 2_655 .
O2 Eu1 O3W 74.6(5) 5_655 2_655
O2 Eu1 O3W 74.2(4) 6_655 2_655
O1 Eu1 O3W 120.6(4) 2_655 2_655
O1 Eu1 O3W 78.0(4) . 2_655
O4W Eu1 O3W 137.3(5) . 2_655
O4 Eu1 O3W 139.4(5) 2_655 2_655
O4W Eu1 O3W 139.4(5) 2_655 2_655
O3W Eu1 O3W 42.6(3) . 2_655
O2 C1 O1 125.0(12) . .
O2 C1 C2 118.7(13) . .
O1 C1 C2 116.3(12) . .
C4 C2 C3 118.9(11) . .
C4 C2 C1 120.0(12) . .
C3 C2 C1 121.1(13) . .
C7 C3 C2 118.9(14) . .
C7 C3 H3 120.6 . .
C2 C3 H3 120.6 . .
C2 C4 C5 120.9(13) . .
C2 C4 H4 119.6 . .
C5 C4 H4 119.6 . .
C4 C5 C6 118.6(13) . .
C4 C5 H5 120.7 . .
C6 C5 H5 120.7 . .
C7 C6 C5 120.0(11) . .
C7 C6 C6 109.3(7) . 3
C5 C6 C6 130.7(8) . 3
C6 C7 C3 122.7(14) . .
C6 C7 C8 111.5(12) . .
C3 C7 C8 125.9(15) . .
C9 C8 C9 118(3) 3 .
C9 C8 C7 111.0(13) 3 .
C9 C8 C7 108.5(12) . .
C9 C8 C7 108.5(12) 3 3
C9 C8 C7 111.0(13) . 3
C7 C8 C7 98.4(19) . 3
C8 C9 H9A 109.4 . .
C8 C9 H9B 109.1 . .
H9A C9 H9B 109.5 . .
C8 C9 H9C 109.9 . .
H9A C9 H9C 109.5 . .
H9B C9 H9C 109.5 . .
C1 O1 Eu1 142.6(9) . .
C1 O2 Eu1 176.5(11) . 5_655
Eu1 O3W H3WA 118.1 . .
Eu1 O3W H3WB 117.9 . .
H3WA O3W H3WB 115.2 . .
H6WA O6W H6WB 118.6 . .
Eu1 O4W H4WA 118.2 . .
Eu1 O4W H4WB 118.2 . .
H4WA O4W H4WB 115.5 . .
O5 C10 H4WA 115.6 . .
O5 C10 H4WB 141.2 . .
H4WA C10 H4WB 81.0 . .
O5 C10 H10 113.0 . .
H4WA C10 H10 112.8 . .
H4WB C10 H10 88.7 . .

loop_
_geom_bond_atom_site_label_1
_geom_bond_atom_site_label_2
_geom_bond_distance
_geom_bond_site_symmetry_2
Eu1 O2 2.304(10) 5_655
Eu1 O2 2.304(10) 6_655
Eu1 O1 2.343(10) 2_655
Eu1 O1 2.343(10) .
Eu1 O4W 2.436(15) .
Eu1 O4 2.436(15) 2_655
Eu1 O4W 2.436(15) 2_655
Eu1 O3W 2.597(14) .
Eu1 O3W 2.597(14) 2_655
C1 O2 1.196(16) .
C1 O1 1.220(16) .
C1 C2 1.518(16) .
C2 C4 1.379(19) .
C2 C3 1.409(19) .
C3 C7 1.374(17) .
C3 H3 0.9300 .
C4 C5 1.399(16) .
C4 H4 0.9300 .
C5 C6 1.401(18) .
C5 H5 0.9300 .
C6 C7 1.34(2) .
C6 C6 1.47(2) 3
C7 C8 1.55(2) .
C8 C9 1.52(3) 3
C8 C9 1.52(3) .
C8 C7 1.55(2) 3
C9 H9A 0.9600 .
C9 H9B 0.9600 .
C9 H9C 0.9600 .
O2 Eu1 2.304(10) 5_655
O3W H3WA 0.8499 .
O3W H3WB 0.8500 .
O6W H6WA 0.8500 .
O6W H6WB 0.8499 .
O4W H4WA 0.8500 .
O4W H4WB 0.8500 .
C10 O5 1.251(5) .
C10 H4WA 0.9868 .
C10 H4WB 1.2106 .
C10 H10 0.9300 .
